data_7035622
loop_
_publ_author_name
'Yuan, Jian'
'Hughes, Russell P.'
'Rheingold, Arnold L.'

_publ_section_title
;
 A (pentafluoroethyl)(trifluoromethyl)carbene complex of iridium and
 reductive activation of its sp(3)\a, \b, and \g carbon-fluorine bonds to
 give perfluoro-2-butyne, perfluoro-1,2,3-butatriene and
 perfluoro-1-irida-2-methyl-2-cyclobutene) complexes.
;
_journal_issue 45
_journal_name_full 'Dalton transactions (Cambridge, England : 2003)'
_journal_page_first 19518
_journal_page_last 19527
_journal_paper_doi 10.1039/c5dt02075a
_journal_volume 44
_journal_year 2015
_chemical_formula_moiety 'C15 H15 F6 Ir O'
_chemical_formula_sum 'C15 H15 F6 Ir O'
_chemical_formula_weight 517.47
_space_group_IT_number 14
_symmetry_cell_setting monoclinic
_symmetry_Int_Tables_number 14
_symmetry_space_group_name_Hall '-P 2ybc'
_symmetry_space_group_name_H-M 'P 1 21/c 1'
_atom_sites_solution_hydrogens geom
_atom_sites_solution_primary direct
_atom_sites_solution_secondary difmap
_audit_creation_method SHELXL-97
_audit_update_record
;
2015-05-29 deposited with the CCDC.
2015-07-03 downloaded from the CCDC.
;
_cell_angle_alpha 90.00
_cell_angle_beta 94.3780(10)
_cell_angle_gamma 90.00
_cell_formula_units_Z 4
_cell_length_a 13.8295(15)
_cell_length_b 8.5770(9)
_cell_length_c 13.4797(14)
_cell_measurement_temperature 273(2)
_cell_volume 1594.2(3)
_computing_cell_refinement 'Bruker SMART'
_computing_data_collection 'Bruker SMART'
_computing_data_reduction 'Bruker SAINT'
_computing_molecular_graphics 'Bruker SHELXTL'
_computing_publication_material 'Bruker SHELXTL'
_computing_structure_refinement 'SHELXL-97 (Sheldrick, 1997)'
_computing_structure_solution 'SHELXS-97 (Sheldrick, 1990)'
_diffrn_ambient_temperature 273(2)
_diffrn_measured_fraction_theta_full 0.970
_diffrn_measured_fraction_theta_max 0.970
_diffrn_measurement_device_type 'CCD area detector'
_diffrn_measurement_method 'phi and omega scans'
_diffrn_radiation_monochromator graphite
_diffrn_radiation_type MoK\a
_diffrn_radiation_wavelength 0.71073
_diffrn_reflns_av_R_equivalents 0.0386
_diffrn_reflns_av_sigmaI/netI 0.0361
_diffrn_reflns_limit_h_max 17
_diffrn_reflns_limit_h_min -17
_diffrn_reflns_limit_k_max 11
_diffrn_reflns_limit_k_min -10
_diffrn_reflns_limit_l_max 17
_diffrn_reflns_limit_l_min -17
_diffrn_reflns_number 12911
_diffrn_reflns_theta_full 27.55
_diffrn_reflns_theta_max 27.55
_diffrn_reflns_theta_min 1.48
_diffrn_source 'fine-focus sealed tube'
_exptl_absorpt_coefficient_mu 8.436
_exptl_absorpt_correction_T_max 0.390
_exptl_absorpt_correction_T_min 0.245
_exptl_absorpt_correction_type empirical
_exptl_absorpt_process_details SADABS
_exptl_crystal_colour colorless
_exptl_crystal_density_diffrn 2.156
_exptl_crystal_density_method 'not measured'
_exptl_crystal_description block
_exptl_crystal_F_000 976
_exptl_crystal_size_max .3
_exptl_crystal_size_mid .3
_exptl_crystal_size_min .2
_refine_diff_density_max 7.744
_refine_diff_density_min -2.329
_refine_diff_density_rms 0.232
_refine_ls_extinction_method none
_refine_ls_goodness_of_fit_ref 1.082
_refine_ls_hydrogen_treatment constr
_refine_ls_matrix_type full
_refine_ls_number_parameters 213
_refine_ls_number_reflns 3566
_refine_ls_number_restraints 0
_refine_ls_restrained_S_all 1.082
_refine_ls_R_factor_all 0.0472
_refine_ls_R_factor_gt 0.0439
_refine_ls_shift/su_max 0.037
_refine_ls_shift/su_mean 0.002
_refine_ls_structure_factor_coef Fsqd
_refine_ls_weighting_details 'calc w=1/[\s^2^(Fo^2^)+(0.0434P)^2^+21.1758P] where P=(Fo^2^+2Fc^2^)/3'
_refine_ls_weighting_scheme calc
_refine_ls_wR_factor_gt 0.1045
_refine_ls_wR_factor_ref 0.1061
_reflns_number_gt 3272
_reflns_number_total 3566
_reflns_threshold_expression >2sigma(I)
_cod_data_source_file c5dt02075a2.cif
_cod_data_source_block rph345a
_cod_depositor_comments 'Adding full bibliography for 7035622--7035624.cif.'
_cod_original_sg_symbol_H-M 'P 21/c'
_cod_database_code 7035622

loop_
_symmetry_equiv_pos_as_xyz
'x, y, z'
'-x, y+1/2, -z+1/2'
'-x, -y, -z'
'x, -y-1/2, z-1/2'

loop_
_atom_site_label
_atom_site_type_symbol
_atom_site_fract_x
_atom_site_fract_y
_atom_site_fract_z
_atom_site_U_iso_or_equiv
_atom_site_adp_type
_atom_site_occupancy
_atom_site_symmetry_multiplicity
_atom_site_calc_flag
_atom_site_refinement_flags
Ir1 Ir 0.781795(19) 0.01934(3) 0.40745(2) 0.01851(11) Uani 1 1 d .
F5 F 0.8479(4) 0.0521(7) 0.6265(4) 0.0399(13) Uani 1 1 d .
C8 C 0.7834(5) 0.0305(8) 0.2395(5) 0.0204(14) Uani 1 1 d .
F4 F 0.7449(4) 0.2329(6) 0.5759(4) 0.0381(12) Uani 1 1 d .
F2 F 0.6299(4) -0.3006(6) 0.3692(4) 0.0452(14) Uani 1 1 d .
F1 F 0.5911(4) -0.3267(7) 0.5189(5) 0.0508(16) Uani 1 1 d .
C12 C 0.6745(5) -0.0984(9) 0.4801(6) 0.0233(15) Uani 1 1 d .
C15 C 0.8749(5) -0.1304(9) 0.4460(6) 0.0235(15) Uani 1 1 d .
F3 F 0.5158(4) -0.1616(7) 0.4208(5) 0.0448(14) Uani 1 1 d .
C5 C 0.5962(5) 0.0160(10) 0.2262(7) 0.0276(17) Uani 1 1 d .
H5A H 0.5753 0.0651 0.1642 0.041 Uiso 1 1 calc R
H5B H 0.5490 0.0341 0.2736 0.041 Uiso 1 1 calc R
H5C H 0.6029 -0.0942 0.2160 0.041 Uiso 1 1 calc R
C14 C 0.7701(6) 0.0799(10) 0.5571(6) 0.0285(18) Uani 1 1 d .
C10 C 0.8556(5) 0.1367(9) 0.2853(6) 0.0212(15) Uani 1 1 d .
C4 C 0.7046(5) 0.2155(8) 0.3288(6) 0.0214(15) Uani 1 1 d .
C9 C 0.9615(5) 0.1342(11) 0.2695(7) 0.0326(19) Uani 1 1 d .
H9A H 0.9723 0.1874 0.2087 0.049 Uiso 1 1 calc R
H9B H 0.9831 0.0282 0.2656 0.049 Uiso 1 1 calc R
H9C H 0.9970 0.1855 0.3242 0.049 Uiso 1 1 calc R
C7 C 0.8028(6) -0.0986(9) 0.1697(6) 0.0256(16) Uani 1 1 d .
H7A H 0.7912 -0.0627 0.1024 0.038 Uiso 1 1 calc R
H7B H 0.7606 -0.1847 0.1807 0.038 Uiso 1 1 calc R
H7C H 0.8691 -0.1315 0.1810 0.038 Uiso 1 1 calc R
O1 O 0.9334(5) -0.2207(8) 0.4675(5) 0.0378(15) Uani 1 1 d .
C11 C 0.6046(6) -0.2203(10) 0.4474(7) 0.0323(18) Uani 1 1 d .
C6 C 0.6915(5) 0.0825(9) 0.2646(5) 0.0197(14) Uani 1 1 d .
F6 F 0.6453(4) -0.0545(7) 0.6526(4) 0.0414(13) Uani 1 1 d .
C2 C 0.8068(6) 0.2514(9) 0.3391(6) 0.0245(16) Uani 1 1 d .
C13 C 0.6897(6) -0.0308(10) 0.5669(6) 0.0305(18) Uani 1 1 d .
C3 C 0.6235(6) 0.3126(10) 0.3659(7) 0.0319(19) Uani 1 1 d .
H3A H 0.5975 0.3800 0.3136 0.048 Uiso 1 1 calc R
H3B H 0.6482 0.3744 0.4216 0.048 Uiso 1 1 calc R
H3C H 0.5732 0.2451 0.3862 0.048 Uiso 1 1 calc R
C1 C 0.8499(7) 0.3925(10) 0.3902(7) 0.036(2) Uani 1 1 d .
H1A H 0.8534 0.4755 0.3428 0.053 Uiso 1 1 calc R
H1B H 0.9139 0.3685 0.4187 0.053 Uiso 1 1 calc R
H1C H 0.8101 0.4242 0.4419 0.053 Uiso 1 1 calc R

loop_
_atom_site_aniso_label
_atom_site_aniso_U_11
_atom_site_aniso_U_22
_atom_site_aniso_U_33
_atom_site_aniso_U_23
_atom_site_aniso_U_13
_atom_site_aniso_U_12
Ir1 0.01310(15) 0.02162(16) 0.02089(17) 0.00128(11) 0.00178(10) 0.00215(10)
F5 0.037(3) 0.057(3) 0.024(3) -0.005(2) -0.012(2) 0.003(3)
C8 0.021(4) 0.022(3) 0.019(3) 0.003(3) 0.002(3) 0.002(3)
F4 0.054(3) 0.032(3) 0.027(3) -0.010(2) -0.002(2) 0.002(2)
F2 0.050(4) 0.034(3) 0.054(4) -0.012(3) 0.018(3) -0.014(2)
F1 0.049(4) 0.051(4) 0.052(4) 0.025(3) 0.003(3) -0.018(3)
C12 0.016(3) 0.024(4) 0.030(4) 0.004(3) 0.002(3) 0.003(3)
C15 0.017(4) 0.031(4) 0.022(4) 0.005(3) 0.002(3) 0.002(3)
F3 0.022(3) 0.048(3) 0.062(4) 0.004(3) -0.009(2) -0.001(2)
C5 0.013(3) 0.034(4) 0.035(4) 0.000(3) -0.005(3) -0.004(3)
C14 0.035(5) 0.032(4) 0.017(4) -0.010(3) -0.008(3) 0.008(3)
C10 0.014(3) 0.027(4) 0.023(4) 0.005(3) 0.002(3) 0.000(3)
C4 0.020(4) 0.019(3) 0.026(4) 0.001(3) 0.003(3) 0.001(3)
C9 0.010(4) 0.049(5) 0.039(5) 0.005(4) 0.002(3) -0.005(3)
C7 0.026(4) 0.028(4) 0.023(4) -0.006(3) 0.002(3) 0.006(3)
O1 0.030(3) 0.049(4) 0.034(3) 0.006(3) 0.002(3) 0.019(3)
C11 0.026(4) 0.034(4) 0.037(5) 0.006(4) 0.006(3) -0.005(3)
C6 0.014(3) 0.021(3) 0.023(4) 0.001(3) 0.000(3) 0.000(3)
F6 0.047(3) 0.054(3) 0.025(3) 0.006(2) 0.017(2) 0.012(3)
C2 0.026(4) 0.026(4) 0.021(4) 0.004(3) -0.001(3) -0.003(3)
C13 0.030(4) 0.036(5) 0.026(4) 0.003(3) 0.004(3) 0.013(4)
C3 0.028(4) 0.030(4) 0.038(5) 0.004(4) 0.008(4) 0.011(3)
C1 0.039(5) 0.031(4) 0.037(5) -0.006(4) 0.003(4) -0.010(4)

loop_
_atom_type_symbol
_atom_type_description
_atom_type_scat_dispersion_real
_atom_type_scat_dispersion_imag
_atom_type_scat_source
C C 0.0033 0.0016 'International Tables Vol C Tables 4.2.6.8 and 6.1.1.4'
H H 0.0000 0.0000 'International Tables Vol C Tables 4.2.6.8 and 6.1.1.4'
O O 0.0106 0.0060 'International Tables Vol C Tables 4.2.6.8 and 6.1.1.4'
F F 0.0171 0.0103 'International Tables Vol C Tables 4.2.6.8 and 6.1.1.4'
Ir Ir -1.4442 7.9887 'International Tables Vol C Tables 4.2.6.8 and 6.1.1.4'

loop_
_geom_angle_atom_site_label_1
_geom_angle_atom_site_label_2
_geom_angle_atom_site_label_3
_geom_angle
C15 Ir1 C12 92.1(3)
C15 Ir1 C14 90.3(3)
C12 Ir1 C14 64.0(3)
C15 Ir1 C4 162.3(3)
C12 Ir1 C4 104.9(3)
C14 Ir1 C4 101.7(3)
C15 Ir1 C2 127.2(3)
C12 Ir1 C2 139.4(3)
C14 Ir1 C2 101.6(3)
C4 Ir1 C2 37.9(3)
C15 Ir1 C10 99.8(3)
C12 Ir1 C10 159.6(3)
C14 Ir1 C10 131.8(3)
C4 Ir1 C10 62.5(3)
C2 Ir1 C10 37.1(3)
C15 Ir1 C8 104.4(3)
C12 Ir1 C8 123.2(3)
C14 Ir1 C8 162.8(3)
C4 Ir1 C8 62.1(3)
C2 Ir1 C8 62.4(3)
C10 Ir1 C8 37.6(3)
C15 Ir1 C6 136.2(3)
C12 Ir1 C6 98.5(3)
C14 Ir1 C6 132.5(3)
C4 Ir1 C6 37.2(3)
C2 Ir1 C6 62.1(3)
C10 Ir1 C6 61.6(3)
C8 Ir1 C6 36.2(3)
C15 Ir1 C13 91.5(3)
C12 Ir1 C13 29.7(3)
C14 Ir1 C13 34.3(3)
C4 Ir1 C13 105.7(3)
C2 Ir1 C13 125.9(3)
C10 Ir1 C13 162.7(3)
C8 Ir1 C13 150.4(3)
C6 Ir1 C13 117.6(3)
C6 C8 C10 107.6(6)
C6 C8 C7 126.4(7)
C10 C8 C7 125.6(7)
C6 C8 Ir1 72.3(4)
C10 C8 Ir1 70.2(4)
C7 C8 Ir1 127.9(5)
C13 C12 C11 129.8(8)
C13 C12 Ir1 97.7(6)
C11 C12 Ir1 132.5(6)
O1 C15 Ir1 178.1(7)
C6 C5 H5A 109.5
C6 C5 H5B 109.5
H5A C5 H5B 109.5
C6 C5 H5C 109.5
H5A C5 H5C 109.5
H5B C5 H5C 109.5
F4 C14 F5 103.4(6)
F4 C14 C13 113.0(7)
F5 C14 C13 112.3(7)
F4 C14 Ir1 116.6(5)
F5 C14 Ir1 119.4(5)
C13 C14 Ir1 92.3(5)
C2 C10 C8 108.2(6)
C2 C10 C9 126.2(7)
C8 C10 C9 125.4(7)
C2 C10 Ir1 71.1(4)
C8 C10 Ir1 72.2(4)
C9 C10 Ir1 127.1(5)
C6 C4 C2 107.8(6)
C6 C4 C3 125.1(7)
C2 C4 C3 126.6(7)
C6 C4 Ir1 73.7(4)
C2 C4 Ir1 71.5(4)
C3 C4 Ir1 127.0(5)
C10 C9 H9A 109.5
C10 C9 H9B 109.5
H9A C9 H9B 109.5
C10 C9 H9C 109.5
H9A C9 H9C 109.5
H9B C9 H9C 109.5
C8 C7 H7A 109.5
C8 C7 H7B 109.5
H7A C7 H7B 109.5
C8 C7 H7C 109.5
H7A C7 H7C 109.5
H7B C7 H7C 109.5
F2 C11 F3 105.8(7)
F2 C11 F1 106.0(7)
F3 C11 F1 105.7(7)
F2 C11 C12 113.5(7)
F3 C11 C12 112.3(7)
F1 C11 C12 112.9(7)
C8 C6 C4 108.7(6)
C8 C6 C5 125.7(7)
C4 C6 C5 125.5(7)
C8 C6 Ir1 71.5(4)
C4 C6 Ir1 69.1(4)
C5 C6 Ir1 128.0(5)
C10 C2 C4 107.6(7)
C10 C2 C1 127.4(7)
C4 C2 C1 124.8(7)
C10 C2 Ir1 71.9(4)
C4 C2 Ir1 70.6(4)
C1 C2 Ir1 127.0(6)
C12 C13 F6 129.8(9)
C12 C13 C14 105.9(7)
F6 C13 C14 124.3(8)
C12 C13 Ir1 52.6(5)
F6 C13 Ir1 177.4(7)
C14 C13 Ir1 53.3(4)
C4 C3 H3A 109.5
C4 C3 H3B 109.5
H3A C3 H3B 109.5
C4 C3 H3C 109.5
H3A C3 H3C 109.5
H3B C3 H3C 109.5
C2 C1 H1A 109.5
C2 C1 H1B 109.5
H1A C1 H1B 109.5
C2 C1 H1C 109.5
H1A C1 H1C 109.5
H1B C1 H1C 109.5

loop_
_geom_bond_atom_site_label_1
_geom_bond_atom_site_label_2
_geom_bond_distance
Ir1 C15 1.864(8)
Ir1 C12 2.098(8)
Ir1 C14 2.101(8)
Ir1 C4 2.219(7)
Ir1 C2 2.231(8)
Ir1 C10 2.242(7)
Ir1 C8 2.267(7)
Ir1 C6 2.279(7)
Ir1 C13 2.617(9)
F5 C14 1.391(9)
C8 C6 1.413(10)
C8 C10 1.453(10)
C8 C7 1.491(10)
F4 C14 1.387(9)
F2 C11 1.328(11)
F1 C11 1.351(10)
C12 C13 1.308(12)
C12 C11 1.469(11)
C15 O1 1.141(10)
F3 C11 1.349(10)
C5 C6 1.493(10)
C5 H5A 0.9600
C5 H5B 0.9600
C5 H5C 0.9600
C14 C13 1.476(13)
C10 C2 1.422(11)
C10 C9 1.495(10)
C4 C6 1.435(10)
C4 C2 1.444(11)
C4 C3 1.513(10)
C9 H9A 0.9600
C9 H9B 0.9600
C9 H9C 0.9600
C7 H7A 0.9600
C7 H7B 0.9600
C7 H7C 0.9600
F6 C13 1.364(10)
C2 C1 1.494(11)
C3 H3A 0.9600
C3 H3B 0.9600
C3 H3C 0.9600
C1 H1A 0.9600
C1 H1B 0.9600
C1 H1C 0.9600
